data_9011702
loop_
_publ_author_name
'Hull, S.'
'Keen, D. A.'

_publ_section_title
;
 Pressure-induced phase transitions in AgCl, AgBr, and AgI
 Sample: P = 14.3 GPa, Phase V
;
_journal_name_full 'Physical Review B'
_journal_page_first 750
_journal_page_last 761
_journal_paper_doi 10.1103/PhysRevB.59.750
_journal_volume 59
_journal_year 1999
_chemical_formula_structural AgI
_chemical_formula_sum 'Ag I'
_space_group_IT_number 4
_symmetry_space_group_name_Hall 'P 2yb'
_symmetry_space_group_name_H-M 'P 1 21 1'
_cell_angle_alpha 90
_cell_angle_beta 100.39
_cell_angle_gamma 90
_cell_length_a 4.007
_cell_length_b 4.064
_cell_length_c 5.546
_cell_formula_units_Z 2
_cell_volume 88.833
_database_code_amcsd 0015233
_diffrn_ambient_pressure 1.43e+07
_exptl_crystal_density_diffrn 8.777
_cod_database_code 9011702
_amcsd_formula_title AgI

loop_
_space_group_symop_operation_xyz
x,y,z
-x,1/2+y,-z

loop_
_atom_site_label
_atom_site_fract_x
_atom_site_fract_y
_atom_site_fract_z
_atom_site_U_iso_or_equiv
Ag 0.15000 0.25000 0.22800 0.04433
I 0.30700 0.25000 0.69700 0.03673

loop_
_cod_related_entry_id
_cod_related_entry_database
_cod_related_entry_code
1 AMCSD 0015233
